data_7017447
loop_
_publ_author_name
'Nagy, Eszter M\'arta'
'Nardon, Chiara'
'Giovagnini, Lorena'
'Marchi\`o, Luciano'
'Trevisan, Andrea'
'Fregona, Dolores'

_publ_section_title
;
 Promising anticancer mono- and dinuclear ruthenium(iii) dithiocarbamato
 complexes: systematic solution studies.
;
_journal_issue 44
_journal_name_full 'Dalton transactions (Cambridge, England : 2003)'
_journal_page_first 11885
_journal_page_last 11895
_journal_paper_doi 10.1039/c1dt11504a
_journal_volume 40
_journal_year 2011
_chemical_formula_moiety 'C18 H30 N3 O6 Ru S6'
_chemical_formula_sum 'C18 H30 N3 O6 Ru S6'
_chemical_formula_weight 677.88
_chemical_name_systematic
;
?
;
_space_group_IT_number 60
_symmetry_cell_setting orthorhombic
_symmetry_space_group_name_Hall '-P 2n 2c'
_symmetry_space_group_name_H-M 'P c a n'
_atom_sites_solution_hydrogens geom
_atom_sites_solution_primary direct
_atom_sites_solution_secondary difmap
_audit_creation_method SHELXL-97
_cell_angle_alpha 90.00
_cell_angle_beta 90.00
_cell_angle_gamma 90.00
_cell_formula_units_Z 4
_cell_length_a 10.077(8)
_cell_length_b 16.701(9)
_cell_length_c 18.769(9)
_cell_measurement_reflns_used 30
_cell_measurement_temperature 293(2)
_cell_measurement_theta_max 12.83
_cell_measurement_theta_min 8.11
_cell_volume 3159(3)
_computing_cell_refinement 'local program'
_computing_data_collection 'local program'
_computing_data_reduction 'local program'
_computing_structure_refinement 'SHELXL-97 (Sheldrick, 1997)'
_computing_structure_solution Sir97
_diffrn_ambient_temperature 293(2)
_diffrn_measured_fraction_theta_full 0.992
_diffrn_measured_fraction_theta_max 0.992
_diffrn_measurement_device_type 'Philips PW 1100'
_diffrn_measurement_method Theta-2-theta
_diffrn_radiation_monochromator graphite
_diffrn_radiation_source 'fine-focus sealed tube'
_diffrn_radiation_type MoK\a
_diffrn_radiation_wavelength 0.71073
_diffrn_reflns_av_R_equivalents 0.0000
_diffrn_reflns_av_sigmaI/netI 0.0928
_diffrn_reflns_limit_h_max 12
_diffrn_reflns_limit_h_min 0
_diffrn_reflns_limit_k_max 21
_diffrn_reflns_limit_k_min 0
_diffrn_reflns_limit_l_max 23
_diffrn_reflns_limit_l_min 0
_diffrn_reflns_number 3440
_diffrn_reflns_theta_full 27.04
_diffrn_reflns_theta_max 27.04
_diffrn_reflns_theta_min 3.21
_diffrn_standards_decay_% none
_diffrn_standards_interval_count 100
_diffrn_standards_number 1
_exptl_absorpt_coefficient_mu 0.926
_exptl_absorpt_correction_T_max 1.000
_exptl_absorpt_correction_T_min 0.940
_exptl_absorpt_correction_type empirical
_exptl_absorpt_process_details 'local program based on Walker & Stuart'
_exptl_crystal_colour red
_exptl_crystal_density_diffrn 1.425
_exptl_crystal_density_method 'not measured'
_exptl_crystal_description block
_exptl_crystal_F_000 1388
_exptl_crystal_size_max 0.35
_exptl_crystal_size_mid 0.15
_exptl_crystal_size_min 0.10
_refine_diff_density_max 0.741
_refine_diff_density_min -0.544
_refine_diff_density_rms 0.104
_refine_ls_extinction_method none
_refine_ls_goodness_of_fit_ref 1.008
_refine_ls_hydrogen_treatment constr
_refine_ls_matrix_type full
_refine_ls_number_parameters 149
_refine_ls_number_reflns 3440
_refine_ls_number_restraints 14
_refine_ls_restrained_S_all 1.018
_refine_ls_R_factor_all 0.1599
_refine_ls_R_factor_gt 0.0719
_refine_ls_shift/su_max 0.000
_refine_ls_shift/su_mean 0.000
_refine_ls_structure_factor_coef Fsqd
_refine_ls_weighting_details 'calc w=1/[\s^2^(Fo^2^)+(0.1161P)^2^+0.0000P] where P=(Fo^2^+2Fc^2^)/3'
_refine_ls_weighting_scheme calc
_refine_ls_wR_factor_gt 0.1928
_refine_ls_wR_factor_ref 0.2330
_reflns_number_gt 1576
_reflns_number_total 3440
_reflns_threshold_expression >2sigma(I)
_cod_data_source_file c1dt11504a.txt
_cod_data_source_block rul55as1
_cod_depositor_comments
;
The following automatic conversions were performed:

'_symmetry_cell_setting' value 'Orthorhombic' changed to
'orthorhombic' according to
/home/saulius/struct/CIF-dictionaries/cif_core.dic dictionary named
'cif_core.dic' version 2.4.1 from 2010-06-29.

Automatic conversion script
Id: cif_fix_values 1715 2011-07-08 13:25:40Z adriana 
;
_cod_original_sg_symbol_H-M Pcan
_cod_database_code 7017447

loop_
_symmetry_equiv_pos_as_xyz
'x, y, z'
'-x+1/2, -y+1/2, z+1/2'
'x, -y, -z+1/2'
'-x+1/2, y+1/2, -z'
'-x, -y, -z'
'x-1/2, y-1/2, -z-1/2'
'-x, y, z-1/2'
'x-1/2, -y-1/2, z'

loop_
_atom_site_label
_atom_site_type_symbol
_atom_site_fract_x
_atom_site_fract_y
_atom_site_fract_z
_atom_site_U_iso_or_equiv
_atom_site_adp_type
_atom_site_occupancy
_atom_site_symmetry_multiplicity
_atom_site_calc_flag
_atom_site_refinement_flags
_atom_site_disorder_assembly
_atom_site_disorder_group
Ru Ru 0.17866(8) 0.0000 0.2500 0.0542(3) Uani 1 2 d S . .
S1 S 0.3287(2) 0.07534(14) 0.18004(13) 0.0713(7) Uani 1 1 d . . .
S2 S 0.2166(2) 0.12237(13) 0.31046(13) 0.0678(7) Uani 1 1 d . . .
N11 N 0.3923(8) 0.2153(4) 0.2405(5) 0.080(2) Uani 1 1 d . . .
C11 C 0.3232(7) 0.1475(5) 0.2421(5) 0.064(2) Uani 1 1 d . . .
C21 C 0.3784(18) 0.2737(8) 0.2941(11) 0.185(8) Uani 1 1 d . . .
H21A H 0.4361 0.3180 0.2841 0.277 Uiso 1 1 calc R . .
H21B H 0.4015 0.2508 0.3394 0.277 Uiso 1 1 calc R . .
H21C H 0.2882 0.2920 0.2955 0.277 Uiso 1 1 calc R . .
C31 C 0.4769(10) 0.2342(6) 0.1843(7) 0.094(3) Uani 1 1 d . . .
H31A H 0.5170 0.1858 0.1656 0.113 Uiso 1 1 calc R . .
H31B H 0.5473 0.2691 0.2010 0.113 Uiso 1 1 calc R . .
O11 O 0.2822(9) 0.2942(6) 0.1229(6) 0.138(4) Uani 1 1 d . . .
C41 C 0.3979(17) 0.2765(9) 0.1251(8) 0.125(5) Uani 1 1 d . A .
O21 O 0.4787(15) 0.2930(10) 0.0725(8) 0.212(6) Uiso 1 1 d D . .
C51 C 0.428(2) 0.3394(18) 0.0066(12) 0.149(9) Uiso 0.60 1 d PD A 1
H51A H 0.3954 0.3028 -0.0294 0.179 Uiso 0.60 1 calc PR A 1
H51B H 0.3578 0.3760 0.0197 0.179 Uiso 0.60 1 calc PR A 1
C71 C 0.550(3) 0.3853(19) -0.0209(14) 0.228(16) Uiso 0.60 1 d PD A 1
H71A H 0.5256 0.4151 -0.0627 0.343 Uiso 0.60 1 calc PR A 1
H71B H 0.6190 0.3481 -0.0325 0.343 Uiso 0.60 1 calc PR A 1
H71C H 0.5803 0.4215 0.0152 0.343 Uiso 0.60 1 calc PR A 1
C61 C 0.406(6) 0.277(4) 0.005(2) 0.25(3) Uiso 0.40 1 d PD A 2
H61A H 0.3939 0.3271 -0.0204 0.296 Uiso 0.40 1 calc PR A 2
H61B H 0.3182 0.2565 0.0165 0.296 Uiso 0.40 1 calc PR A 2
C81 C 0.474(11) 0.218(7) -0.044(4) 0.51(8) Uiso 0.40 1 d PD A 2
H81A H 0.4292 0.2166 -0.0891 0.759 Uiso 0.40 1 calc PR A 2
H81B H 0.4722 0.1656 -0.0229 0.759 Uiso 0.40 1 calc PR A 2
H81C H 0.5647 0.2341 -0.0511 0.759 Uiso 0.40 1 calc PR A 2
S3 S -0.0109(2) 0.03268(15) 0.18107(15) 0.0758(7) Uani 1 1 d . B .
C12 C -0.1034(9) 0.0000 0.2500 0.072(4) Uani 1 2 d S . .
N12 N -0.2353(12) 0.0029(18) 0.2312(8) 0.071(6) Uani 0.50 1 d PD B -1
C22 C -0.302(3) 0.0239(17) 0.1628(12) 0.114(9) Uiso 0.50 1 d PD B -1
H22A H -0.3961 0.0199 0.1684 0.171 Uiso 0.50 1 calc PR B -1
H22B H -0.2730 -0.0123 0.1262 0.171 Uiso 0.50 1 calc PR B -1
H22C H -0.2786 0.0777 0.1496 0.171 Uiso 0.50 1 calc PR B -1
C32 C -0.317(2) -0.0250(13) 0.2978(13) 0.085(6) Uiso 0.50 1 d PD B -1
H32A H -0.2651 -0.0637 0.3246 0.102 Uiso 0.50 1 calc PR B -1
H32B H -0.3976 -0.0509 0.2821 0.102 Uiso 0.50 1 calc PR B -1
O12 O -0.354(4) 0.122(2) 0.3323(17) 0.265(15) Uiso 0.50 1 d PD B -1
O22 O -0.397(3) 0.0173(14) 0.4104(15) 0.203(10) Uiso 0.50 1 d PD B -1
C42 C -0.353(4) 0.0491(17) 0.3481(17) 0.169(13) Uiso 0.50 1 d PD B -1
C52 C -0.433(4) 0.078(3) 0.464(2) 0.34(3) Uiso 0.50 1 d PD B -1
H52A H -0.4189 0.1309 0.4442 0.410 Uiso 0.50 1 calc PR B -1
H52B H -0.3737 0.0725 0.5048 0.410 Uiso 0.50 1 calc PR B -1
C62 C -0.574(4) 0.072(3) 0.490(2) 0.26(2) Uiso 0.50 1 d PD B -1
H62A H -0.5908 0.1145 0.5238 0.385 Uiso 0.50 1 calc PR B -1
H62B H -0.5873 0.0215 0.5129 0.385 Uiso 0.50 1 calc PR B -1
H62C H -0.6333 0.0774 0.4505 0.385 Uiso 0.50 1 calc PR B -1

loop_
_atom_site_aniso_label
_atom_site_aniso_U_11
_atom_site_aniso_U_22
_atom_site_aniso_U_33
_atom_site_aniso_U_23
_atom_site_aniso_U_13
_atom_site_aniso_U_12
Ru 0.0358(4) 0.0491(5) 0.0778(7) 0.0004(5) 0.000 0.000
S1 0.0549(13) 0.0683(14) 0.0908(16) 0.0059(13) 0.0142(13) -0.0031(11)
S2 0.0556(13) 0.0561(12) 0.0918(16) -0.0067(12) 0.0085(12) -0.0059(10)
N11 0.069(5) 0.055(4) 0.115(7) 0.014(5) 0.013(5) -0.015(4)
C11 0.040(4) 0.061(5) 0.091(6) 0.002(5) 0.010(5) 0.000(4)
C21 0.173(13) 0.097(10) 0.284(19) -0.091(12) 0.128(15) -0.085(10)
C31 0.065(6) 0.067(6) 0.150(10) 0.022(7) 0.008(8) -0.011(5)
O11 0.083(6) 0.146(8) 0.186(10) 0.026(7) 0.002(7) 0.006(6)
C41 0.113(11) 0.125(11) 0.136(12) -0.006(9) 0.065(11) -0.011(9)
S3 0.0498(12) 0.0714(14) 0.1062(19) -0.0009(14) -0.0166(13) 0.0135(11)
C12 0.024(5) 0.047(6) 0.146(11) -0.007(8) 0.000 0.000
N12 0.036(5) 0.096(10) 0.080(18) 0.052(16) -0.014(7) -0.022(9)

loop_
_atom_type_symbol
_atom_type_description
_atom_type_scat_dispersion_real
_atom_type_scat_dispersion_imag
_atom_type_scat_source
C C 0.0033 0.0016 'International Tables Vol C Tables 4.2.6.8 and 6.1.1.4'
H H 0.0000 0.0000 'International Tables Vol C Tables 4.2.6.8 and 6.1.1.4'
N N 0.0061 0.0033 'International Tables Vol C Tables 4.2.6.8 and 6.1.1.4'
O O 0.0106 0.0060 'International Tables Vol C Tables 4.2.6.8 and 6.1.1.4'
S S 0.1246 0.1234 'International Tables Vol C Tables 4.2.6.8 and 6.1.1.4'
Ru Ru -1.2594 0.8363 'International Tables Vol C Tables 4.2.6.8 and 6.1.1.4'

loop_
_geom_angle_atom_site_label_1
_geom_angle_atom_site_label_2
_geom_angle_atom_site_label_3
_geom_angle
_geom_angle_site_symmetry_1
_geom_angle_site_symmetry_3
S1 Ru S1 100.51(13) . 3
S1 Ru S2 72.78(9) . .
S1 Ru S2 95.16(9) 3 .
S1 Ru S2 95.16(9) . 3
S1 Ru S2 72.78(9) 3 3
S2 Ru S2 161.44(12) . 3
S1 Ru S3 160.15(9) . 3
S1 Ru S3 95.15(10) 3 3
S2 Ru S3 93.85(9) . 3
S2 Ru S3 101.11(9) 3 3
S1 Ru S3 95.15(10) . .
S1 Ru S3 160.15(9) 3 .
S2 Ru S3 101.11(9) . .
S2 Ru S3 93.85(9) 3 .
S3 Ru S3 72.63(15) 3 .
C11 S1 Ru 88.6(3) . .
C11 S2 Ru 87.4(3) . .
C11 N11 C31 122.1(9) . .
C11 N11 C21 121.4(9) . .
C31 N11 C21 116.4(8) . .
N11 C11 S1 125.3(7) . .
N11 C11 S2 123.4(7) . .
S1 C11 S2 111.2(5) . .
N11 C21 H21A 109.5 . .
N11 C21 H21B 109.5 . .
H21A C21 H21B 109.5 . .
N11 C21 H21C 109.5 . .
H21A C21 H21C 109.5 . .
H21B C21 H21C 109.5 . .
N11 C31 C41 109.5(9) . .
N11 C31 H31A 109.8 . .
C41 C31 H31A 109.8 . .
N11 C31 H31B 109.8 . .
C41 C31 H31B 109.8 . .
H31A C31 H31B 108.2 . .
O11 C41 O21 121.6(18) . .
O11 C41 C31 129.7(13) . .
O21 C41 C31 108.6(14) . .
C41 O21 C61 107(3) . .
C41 O21 C51 120.4(17) . .
C61 O21 C51 41(2) . .
C71 C51 O21 105.0(14) . .
C71 C51 H51A 110.7 . .
O21 C51 H51A 110.7 . .
C71 C51 H51B 110.7 . .
O21 C51 H51B 110.7 . .
H51A C51 H51B 108.8 . .
C51 C71 H71A 109.5 . .
C51 C71 H71B 109.5 . .
H71A C71 H71B 109.5 . .
C51 C71 H71C 109.5 . .
H71A C71 H71C 109.5 . .
H71B C71 H71C 109.5 . .
O21 C61 C81 114(2) . .
O21 C61 H61A 108.7 . .
C81 C61 H61A 108.7 . .
O21 C61 H61B 108.7 . .
C81 C61 H61B 108.7 . .
H61A C61 H61B 107.6 . .
C61 C81 H81A 109.5 . .
C61 C81 H81B 109.5 . .
H81A C81 H81B 109.5 . .
C61 C81 H81C 109.5 . .
H81A C81 H81C 109.5 . .
H81B C81 H81C 109.5 . .
C12 S3 Ru 87.3(3) . .
N12 C12 N12 30.0(12) 3 .
N12 C12 S3 137.9(6) 3 .
N12 C12 S3 109.0(5) . .
N12 C12 S3 109.0(5) 3 3
N12 C12 S3 137.9(6) . 3
S3 C12 S3 112.9(6) . 3
C12 N12 C22 131.5(14) . .
C12 N12 C32 106.9(12) . .
C22 N12 C32 121.5(16) . .
N12 C22 H22A 109.5 . .
N12 C22 H22B 109.5 . .
H22A C22 H22B 109.5 . .
N12 C22 H22C 109.5 . .
H22A C22 H22C 109.5 . .
H22B C22 H22C 109.5 . .
N12 C32 C42 111(2) . .
N12 C32 H32A 109.4 . .
C42 C32 H32A 109.4 . .
N12 C32 H32B 109.4 . .
C42 C32 H32B 109.4 . .
H32A C32 H32B 108.0 . .
C42 O22 C52 114(2) . .
O12 C42 O22 125(2) . .
O12 C42 C32 128(3) . .
O22 C42 C32 106(3) . .
O22 C52 C62 114(2) . .
O22 C52 H52A 108.8 . .
C62 C52 H52A 108.8 . .
O22 C52 H52B 108.8 . .
C62 C52 H52B 108.8 . .
H52A C52 H52B 107.7 . .
C52 C62 H62A 109.5 . .
C52 C62 H62B 109.5 . .
H62A C62 H62B 109.5 . .
C52 C62 H62C 109.5 . .
H62A C62 H62C 109.5 . .
H62B C62 H62C 109.5 . .

loop_
_geom_bond_atom_site_label_1
_geom_bond_atom_site_label_2
_geom_bond_distance
_geom_bond_site_symmetry_2
Ru S1 2.365(2) .
Ru S1 2.365(2) 3
Ru S2 2.369(2) .
Ru S2 2.369(2) 3
Ru S3 2.371(3) 3
Ru S3 2.371(3) .
S1 C11 1.677(9) .
S2 C11 1.726(8) .
N11 C11 1.329(11) .
N11 C31 1.393(12) .
N11 C21 1.409(15) .
C21 H21A 0.9600 .
C21 H21B 0.9600 .
C21 H21C 0.9600 .
C31 C41 1.54(2) .
C31 H31A 0.9700 .
C31 H31B 0.9700 .
O11 C41 1.203(16) .
C41 O21 1.309(15) .
O21 C61 1.490(19) .
O21 C51 1.543(16) .
C51 C71 1.533(18) .
C51 H51A 0.9700 .
C51 H51B 0.9700 .
C71 H71A 0.9600 .
C71 H71B 0.9600 .
C71 H71C 0.9600 .
C61 C81 1.51(2) .
C61 H61A 0.9700 .
C61 H61B 0.9700 .
C81 H81A 0.9600 .
C81 H81B 0.9600 .
C81 H81C 0.9600 .
S3 C12 1.685(6) .
C12 N12 1.376(15) 3
C12 N12 1.376(15) .
C12 S3 1.685(6) 3
N12 C22 1.490(17) .
N12 C32 1.56(3) .
C22 H22A 0.9600 .
C22 H22B 0.9600 .
C22 H22C 0.9600 .
C32 C42 1.599(18) .
C32 H32A 0.9700 .
C32 H32B 0.9700 .
O12 C42 1.262(18) .
O22 C42 1.36(3) .
O22 C52 1.478(19) .
C52 C62 1.50(2) .
C52 H52A 0.9700 .
C52 H52B 0.9700 .
C62 H62A 0.9600 .
C62 H62B 0.9600 .
C62 H62C 0.9600 .
